data_2219649
loop_
_publ_author_name
'Wen, Hui-Liang'
'He, Min'
'Liu, Chong-Bo'

_publ_section_title
;
 2-(2-Hydroxyphenyl)-4,5-dimethyl-1<i>H</i>-imidazol-3-ium acetate
 monohydrate
;
_journal_coeditor_code LH2684
_journal_issue 10
_journal_name_full 'Acta Crystallographica Section E'
_journal_page_first o1949
_journal_paper_doi 10.1107/S1600536808028626
_journal_volume 64
_journal_year 2008
_chemical_formula_iupac 'C11 H13 N2 O +, C2 H3 O2 -, H2 O'
_chemical_formula_moiety 'C11 H13 N2 O +, C2 H3 O2 -, H2 O'
_chemical_formula_sum 'C13 H18 N2 O4'
_chemical_formula_weight 266.29
_chemical_name_systematic
;
2-(2-Hydroxyphenyl)-4,5-dimethyl-1<i>H</i>-imidazol-3-ium acetate monohydrate
;
_space_group_IT_number 14
_symmetry_cell_setting monoclinic
_symmetry_space_group_name_Hall '-P 2yn'
_symmetry_space_group_name_H-M 'P 1 21/n 1'
_atom_sites_solution_hydrogens geom
_atom_sites_solution_primary direct
_atom_sites_solution_secondary difmap
_audit_creation_method SHELXL-97
_cell_angle_alpha 90.00
_cell_angle_beta 96.374(2)
_cell_angle_gamma 90.00
_cell_formula_units_Z 4
_cell_length_a 8.1655(12)
_cell_length_b 9.6542(14)
_cell_length_c 17.141(3)
_cell_measurement_reflns_used 1719
_cell_measurement_temperature 295(2)
_cell_measurement_theta_max 21.92
_cell_measurement_theta_min 2.39
_cell_volume 1342.9(4)
_computing_cell_refinement 'SAINT (Bruker, 1998)'
_computing_data_collection 'SMART (Bruker, 1998)'
_computing_data_reduction 'SAINT (Bruker, 1998)'
_computing_molecular_graphics 'SHELXTL (Sheldrick, 2008)'
_computing_publication_material 'SHELXTL (Sheldrick, 2008)'
_computing_structure_refinement 'SHELXL97 (Sheldrick, 2008)'
_computing_structure_solution 'SHELXS97 (Sheldrick, 2008)'
_diffrn_ambient_temperature 295(2)
_diffrn_measured_fraction_theta_full 0.998
_diffrn_measured_fraction_theta_max 0.998
_diffrn_measurement_device_type 'Bruker SMART CCD'
_diffrn_measurement_method '\f and \w scans'
_diffrn_radiation_monochromator graphite
_diffrn_radiation_source 'fine-focus sealed tube'
_diffrn_radiation_type MoK\a
_diffrn_radiation_wavelength 0.71073
_diffrn_reflns_av_R_equivalents 0.0315
_diffrn_reflns_av_sigmaI/netI 0.0301
_diffrn_reflns_limit_h_max 9
_diffrn_reflns_limit_h_min -9
_diffrn_reflns_limit_k_max 11
_diffrn_reflns_limit_k_min -11
_diffrn_reflns_limit_l_max 20
_diffrn_reflns_limit_l_min -20
_diffrn_reflns_number 8442
_diffrn_reflns_theta_full 25.50
_diffrn_reflns_theta_max 25.50
_diffrn_reflns_theta_min 2.39
_diffrn_standards_decay_% 0
_diffrn_standards_interval_count 0
_diffrn_standards_number 0
_exptl_absorpt_coefficient_mu 0.098
_exptl_absorpt_correction_T_max 0.9768
_exptl_absorpt_correction_T_min 0.9562
_exptl_absorpt_correction_type multi-scan
_exptl_absorpt_process_details '(SADABS; Sheldrick, 1996)'
_exptl_crystal_colour yellow
_exptl_crystal_density_diffrn 1.317
_exptl_crystal_density_method 'not measured'
_exptl_crystal_description block
_exptl_crystal_F_000 568
_exptl_crystal_size_max 0.46
_exptl_crystal_size_mid 0.38
_exptl_crystal_size_min 0.24
_refine_diff_density_max 0.204
_refine_diff_density_min -0.154
_refine_ls_extinction_coef 0.0109(16)
_refine_ls_extinction_expression Fc^*^=kFc[1+0.001xFc^2^\l^3^/sin(2\q)]^-1/4^
_refine_ls_extinction_method SHELXL
_refine_ls_goodness_of_fit_ref 1.051
_refine_ls_hydrogen_treatment constr
_refine_ls_matrix_type full
_refine_ls_number_parameters 174
_refine_ls_number_reflns 2488
_refine_ls_number_restraints 0
_refine_ls_restrained_S_all 1.051
_refine_ls_R_factor_all 0.0647
_refine_ls_R_factor_gt 0.0410
_refine_ls_shift/su_max 0.000
_refine_ls_shift/su_mean 0.000
_refine_ls_structure_factor_coef Fsqd
_refine_ls_weighting_details 'calc w=1/[\s^2^(Fo^2^)+(0.0429P)^2^+0.2995P] where P=(Fo^2^+2Fc^2^)/3'
_refine_ls_weighting_scheme calc
_refine_ls_wR_factor_gt 0.0961
_refine_ls_wR_factor_ref 0.1088
_reflns_number_gt 1751
_reflns_number_total 2488
_reflns_threshold_expression I>2\s(I)
_cod_data_source_file lh2684.cif
_cod_data_source_block I
_cod_depositor_comments
;
The following automatic conversions were performed:
'_symmetry_cell_setting' value 'Monoclinic' changed to 'monoclinic'
according to '/home/saulius/struct/CIF-dictionaries/cif_core.dic'
dictionary named 'cif_core.dic' version 2.4.1 from 2010-06-29.

Automatic conversion script
Id: cif_fix_enum 1527 2010-12-29 10:47:43Z saulius 

The following automatic conversions were performed:

'_symmetry_cell_setting' value 'Monoclinic' changed to 'monoclinic'
according to /home/saulius/struct/CIF-dictionaries/cif_core.dic
dictionary named 'cif_core.dic' version 2.4.1 from 2010-06-29.

Automatic conversion script
Id: cif_fix_values 1715 2011-07-08 13:25:40Z adriana 
;
_cod_original_cell_volume 1342.9(3)
_cod_original_sg_symbol_H-M 'P 21/n'
_cod_database_code 2219649
_cod_database_fobs_code 2219649

loop_
_symmetry_equiv_pos_as_xyz
'x, y, z'
'-x+1/2, y+1/2, -z+1/2'
'-x, -y, -z'
'x-1/2, -y-1/2, z-1/2'

loop_
_atom_site_type_symbol
_atom_site_label
_atom_site_fract_x
_atom_site_fract_y
_atom_site_fract_z
_atom_site_U_iso_or_equiv
_atom_site_adp_type
_atom_site_calc_flag
_atom_site_refinement_flags
_atom_site_occupancy
O O1 0.43862(18) 0.76646(13) -0.03904(8) 0.0587(4) Uani d . 1
H H1 0.5030 0.7086 -0.0529 0.088 Uiso calc R 1
O O3 0.24781(18) 0.61838(14) 0.08451(11) 0.0777(5) Uani d . 1
O O2 0.33771(17) 0.41072(13) 0.06150(9) 0.0600(4) Uani d . 1
O O4 0.08440(17) 1.35614(13) -0.05919(8) 0.0593(4) Uani d . 1
H H1W 0.1378 1.4036 -0.0243 0.089 Uiso d R 1
H H2W -0.0162 1.3770 -0.0610 0.089 Uiso d R 1
N N1 0.25223(18) 0.90693(15) 0.05447(9) 0.0435(4) Uani d . 1
H H1D 0.2938 0.8251 0.0545 0.052 Uiso d R 1
N N2 0.17344(18) 1.11013(14) 0.01783(9) 0.0411(4) Uani d . 1
H H2D 0.1545 1.1834 -0.0103 0.049 Uiso d R 1
C C1 0.4058(2) 0.86127(18) -0.09630(11) 0.0425(4) Uani d . 1
C C2 0.3119(2) 0.97773(17) -0.08056(10) 0.0385(4) Uani d . 1
C C3 0.2787(2) 1.07700(19) -0.13939(11) 0.0467(5) Uani d . 1
H H3 0.2185 1.1555 -0.1293 0.056 Uiso calc R 1
C C4 0.3333(3) 1.0612(2) -0.21208(12) 0.0546(5) Uani d . 1
H H4 0.3099 1.1282 -0.2507 0.066 Uiso calc R 1
C C5 0.4233(3) 0.9446(2) -0.22712(12) 0.0562(6) Uani d . 1
H H5 0.4589 0.9326 -0.2764 0.067 Uiso calc R 1
C C6 0.4602(2) 0.8466(2) -0.17006(12) 0.0521(5) Uani d . 1
H H6 0.5223 0.7695 -0.1807 0.063 Uiso calc R 1
C C7 0.2492(2) 0.99653(17) -0.00505(10) 0.0388(4) Uani d . 1
C C8 0.1793(2) 0.96438(19) 0.11599(11) 0.0444(5) Uani d . 1
C C9 0.1301(2) 1.09338(18) 0.09268(11) 0.0429(5) Uani d . 1
C C10 0.1708(3) 0.8898(2) 0.19128(12) 0.0630(6) Uani d . 1
H H10A 0.2175 0.7991 0.1880 0.095 Uiso calc PR 0.50
H H10B 0.0578 0.8818 0.2013 0.095 Uiso calc PR 0.50
H H10C 0.2314 0.9405 0.2332 0.095 Uiso calc PR 0.50
H H10D 0.1203 0.9485 0.2270 0.095 Uiso calc PR 0.50
H H10E 0.2800 0.8658 0.2137 0.095 Uiso calc PR 0.50
H H10F 0.1064 0.8071 0.1818 0.095 Uiso calc PR 0.50
C C11 0.0489(3) 1.2060(2) 0.13390(12) 0.0574(6) Uani d . 1
H H11A 0.0308 1.2846 0.0997 0.086 Uiso calc PR 0.50
H H11B 0.1186 1.2325 0.1803 0.086 Uiso calc PR 0.50
H H11C -0.0547 1.1735 0.1482 0.086 Uiso calc PR 0.50
H H11D 0.0323 1.1758 0.1858 0.086 Uiso calc PR 0.50
H H11E -0.0555 1.2279 0.1052 0.086 Uiso calc PR 0.50
H H11F 0.1178 1.2869 0.1373 0.086 Uiso calc PR 0.50
C C12 0.3592(2) 0.53088(18) 0.08843(11) 0.0448(5) Uani d . 1
C C13 0.5261(3) 0.5695(2) 0.12663(14) 0.0641(6) Uani d . 1
H H13F 0.6052 0.5599 0.0895 0.096 Uiso calc PR 0.50
H H13E 0.5559 0.5097 0.1707 0.096 Uiso calc PR 0.50
H H13D 0.5248 0.6638 0.1443 0.096 Uiso calc PR 0.50
H H13C 0.5187 0.5957 0.1802 0.096 Uiso calc PR 0.50
H H13B 0.5680 0.6459 0.0990 0.096 Uiso calc PR 0.50
H H13A 0.5991 0.4918 0.1253 0.096 Uiso calc PR 0.50

loop_
_atom_site_aniso_label
_atom_site_aniso_U_11
_atom_site_aniso_U_22
_atom_site_aniso_U_33
_atom_site_aniso_U_12
_atom_site_aniso_U_13
_atom_site_aniso_U_23
O1 0.0687(10) 0.0470(8) 0.0630(9) 0.0195(7) 0.0194(8) 0.0032(7)
O3 0.0517(9) 0.0506(9) 0.1328(15) 0.0125(7) 0.0196(10) 0.0043(9)
O2 0.0515(9) 0.0434(8) 0.0842(11) 0.0017(6) 0.0039(7) -0.0110(7)
O4 0.0526(8) 0.0550(8) 0.0698(10) 0.0083(7) 0.0045(7) -0.0070(7)
N1 0.0426(9) 0.0386(8) 0.0498(10) 0.0050(7) 0.0073(7) 0.0003(7)
N2 0.0427(9) 0.0363(8) 0.0449(9) 0.0021(7) 0.0073(7) -0.0021(7)
C1 0.0399(10) 0.0394(10) 0.0482(11) -0.0008(8) 0.0054(9) -0.0036(8)
C2 0.0358(10) 0.0358(9) 0.0443(11) -0.0021(7) 0.0061(8) -0.0057(8)
C3 0.0444(11) 0.0444(11) 0.0513(12) 0.0015(8) 0.0054(9) -0.0031(9)
C4 0.0615(13) 0.0566(12) 0.0460(12) -0.0016(10) 0.0074(10) 0.0015(9)
C5 0.0599(13) 0.0641(13) 0.0463(12) -0.0030(11) 0.0128(10) -0.0110(10)
C6 0.0529(12) 0.0492(11) 0.0558(13) 0.0038(9) 0.0130(10) -0.0116(10)
C7 0.0350(10) 0.0362(9) 0.0451(11) 0.0007(7) 0.0044(8) -0.0042(8)
C8 0.0411(11) 0.0474(11) 0.0455(11) -0.0026(8) 0.0078(9) -0.0026(9)
C9 0.0387(10) 0.0456(11) 0.0452(11) -0.0028(8) 0.0080(8) -0.0074(8)
C10 0.0687(15) 0.0692(14) 0.0525(13) 0.0011(11) 0.0132(11) 0.0092(10)
C11 0.0586(13) 0.0541(12) 0.0624(13) -0.0034(10) 0.0197(11) -0.0159(10)
C12 0.0430(11) 0.0398(11) 0.0532(12) 0.0012(9) 0.0117(9) 0.0049(9)
C13 0.0551(14) 0.0678(14) 0.0682(15) -0.0103(11) 0.0010(11) -0.0017(12)

loop_
_atom_type_symbol
_atom_type_description
_atom_type_scat_dispersion_real
_atom_type_scat_dispersion_imag
_atom_type_scat_source
C C 0.0033 0.0016 'International Tables Vol C Tables 4.2.6.8 and 6.1.1.4'
H H 0.0000 0.0000 'International Tables Vol C Tables 4.2.6.8 and 6.1.1.4'
N N 0.0061 0.0033 'International Tables Vol C Tables 4.2.6.8 and 6.1.1.4'
O O 0.0106 0.0060 'International Tables Vol C Tables 4.2.6.8 and 6.1.1.4'

loop_
_geom_angle_atom_site_label_1
_geom_angle_atom_site_label_2
_geom_angle_atom_site_label_3
_geom_angle
C1 O1 H1 109.5
H1W O4 H2W 108.9
C7 N1 C8 110.46(14)
C7 N1 H1D 124.7
C8 N1 H1D 124.8
C7 N2 C9 110.57(14)
C7 N2 H2D 124.7
C9 N2 H2D 124.7
O1 C1 C6 122.33(16)
O1 C1 C2 118.22(16)
C6 C1 C2 119.44(17)
C3 C2 C1 118.52(16)
C3 C2 C7 119.85(15)
C1 C2 C7 121.63(16)
C4 C3 C2 121.41(18)
C4 C3 H3 119.3
C2 C3 H3 119.3
C3 C4 C5 119.36(19)
C3 C4 H4 120.3
C5 C4 H4 120.3
C6 C5 C4 120.52(18)
C6 C5 H5 119.7
C4 C5 H5 119.7
C5 C6 C1 120.73(18)
C5 C6 H6 119.6
C1 C6 H6 119.6
N1 C7 N2 106.06(15)
N1 C7 C2 128.32(15)
N2 C7 C2 125.61(16)
C9 C8 N1 106.41(15)
C9 C8 C10 131.30(17)
N1 C8 C10 122.25(16)
C8 C9 N2 106.49(15)
C8 C9 C11 131.55(17)
N2 C9 C11 121.95(17)
C8 C10 H10A 109.5
C8 C10 H10B 109.5
H10A C10 H10B 109.5
C8 C10 H10C 109.5
H10A C10 H10C 109.5
H10B C10 H10C 109.5
C8 C10 H10D 109.5
H10A C10 H10D 141.1
H10B C10 H10D 56.3
H10C C10 H10D 56.3
C8 C10 H10E 109.5
H10A C10 H10E 56.3
H10B C10 H10E 141.1
H10C C10 H10E 56.3
H10D C10 H10E 109.5
C8 C10 H10F 109.5
H10A C10 H10F 56.3
H10B C10 H10F 56.3
H10C C10 H10F 141.1
H10D C10 H10F 109.5
H10E C10 H10F 109.5
C9 C11 H11A 109.5
C9 C11 H11B 109.5
H11A C11 H11B 109.5
C9 C11 H11C 109.5
H11A C11 H11C 109.5
H11B C11 H11C 109.5
C9 C11 H11D 109.5
H11A C11 H11D 141.1
H11B C11 H11D 56.3
H11C C11 H11D 56.3
C9 C11 H11E 109.5
H11A C11 H11E 56.3
H11B C11 H11E 141.1
H11C C11 H11E 56.3
H11D C11 H11E 109.5
C9 C11 H11F 109.5
H11A C11 H11F 56.3
H11B C11 H11F 56.3
H11C C11 H11F 141.1
H11D C11 H11F 109.5
H11E C11 H11F 109.5
O3 C12 O2 122.65(19)
O3 C12 C13 118.89(18)
O2 C12 C13 118.46(17)
C12 C13 H13F 109.5
C12 C13 H13E 109.5
H13F C13 H13E 109.5
C12 C13 H13D 109.5
H13F C13 H13D 109.5
H13E C13 H13D 109.5
C12 C13 H13C 109.5
H13F C13 H13C 141.1
H13E C13 H13C 56.3
H13D C13 H13C 56.3
C12 C13 H13B 109.5
H13F C13 H13B 56.3
H13E C13 H13B 141.1
H13D C13 H13B 56.3
H13C C13 H13B 109.5
C12 C13 H13A 109.5
H13F C13 H13A 56.3
H13E C13 H13A 56.3
H13D C13 H13A 141.1
H13C C13 H13A 109.5
H13B C13 H13A 109.5

loop_
_geom_bond_atom_site_label_1
_geom_bond_atom_site_label_2
_geom_bond_distance
O1 C1 1.347(2)
O1 H1 0.8200
O3 C12 1.238(2)
O2 C12 1.254(2)
O4 H1W 0.8364
O4 H2W 0.8428
N1 C7 1.336(2)
N1 C8 1.383(2)
N1 H1D 0.8600
N2 C7 1.339(2)
N2 C9 1.378(2)
N2 H2D 0.8600
C1 C6 1.393(3)
C1 C2 1.404(2)
C2 C3 1.396(2)
C2 C7 1.455(2)
C3 C4 1.377(3)
C3 H3 0.9300
C4 C5 1.384(3)
C4 H4 0.9300
C5 C6 1.370(3)
C5 H5 0.9300
C6 H6 0.9300
C8 C9 1.355(2)
C8 C10 1.486(3)
C9 C11 1.492(2)
C10 H10A 0.9600
C10 H10B 0.9600
C10 H10C 0.9600
C10 H10D 0.9600
C10 H10E 0.9600
C10 H10F 0.9600
C11 H11A 0.9600
C11 H11B 0.9600
C11 H11C 0.9600
C11 H11D 0.9600
C11 H11E 0.9600
C11 H11F 0.9600
C12 C13 1.493(3)
C13 H13F 0.9600
C13 H13E 0.9600
C13 H13D 0.9600
C13 H13C 0.9600
C13 H13B 0.9600
C13 H13A 0.9600

loop_
_geom_hbond_atom_site_label_D
_geom_hbond_atom_site_label_H
_geom_hbond_atom_site_label_A
_geom_hbond_site_symmetry_A
_geom_hbond_distance_DH
_geom_hbond_distance_HA
_geom_hbond_distance_DA
_geom_hbond_angle_DHA
_geom_hbond_publ_flag
N2 H2D O4 . 0.86 1.93 2.7747(19) 169.3 yes
N1 H1D O1 . 0.86 2.17 2.6956(19) 119.1 yes
N1 H1D O3 . 0.86 2.10 2.834(2) 142.3 yes
O4 H2W O3 3_575 0.84 1.89 2.710(2) 164.0 yes
O4 H1W O2 1_565 0.84 2.07 2.808(2) 146.3 yes
O1 H1 O2 3_665 0.82 1.76 2.5624(18) 167.4 yes

loop_
_geom_torsion_atom_site_label_1
_geom_torsion_atom_site_label_2
_geom_torsion_atom_site_label_3
_geom_torsion_atom_site_label_4
_geom_torsion
O1 C1 C2 C3 179.44(16)
C6 C1 C2 C3 -1.2(3)
O1 C1 C2 C7 -0.6(3)
C6 C1 C2 C7 178.69(16)
C1 C2 C3 C4 1.3(3)
C7 C2 C3 C4 -178.65(17)
C2 C3 C4 C5 -0.2(3)
C3 C4 C5 C6 -1.0(3)
C4 C5 C6 C1 1.1(3)
O1 C1 C6 C5 179.40(18)
C2 C1 C6 C5 0.1(3)
C8 N1 C7 N2 -0.59(19)
C8 N1 C7 C2 -179.82(17)
C9 N2 C7 N1 0.82(19)
C9 N2 C7 C2 -179.93(16)
C3 C2 C7 N1 171.82(17)
C1 C2 C7 N1 -8.1(3)
C3 C2 C7 N2 -7.3(3)
C1 C2 C7 N2 172.81(16)
C7 N1 C8 C9 0.1(2)
C7 N1 C8 C10 -177.72(17)
N1 C8 C9 N2 0.34(19)
C10 C8 C9 N2 177.9(2)
N1 C8 C9 C11 -178.04(19)
C10 C8 C9 C11 -0.4(4)
C7 N2 C9 C8 -0.7(2)
C7 N2 C9 C11 177.84(17)
